data_7061769
loop_
_publ_author_name
'Ozakai, Chiharu'
'Kitamura, Kei'
'Horikawa, Mitsuyo'
'Tsunoda, Tetsuto'
'Kaku, Hiroto'

_publ_section_title
;
 Base-induced isomerization of red uroleuconaphins revisited:
 characterization and absolute stereochemistry of the yellow aphid
 pigments uroleuconaphins A2 and B2
;
_journal_issue 34
_journal_name_full 'New Journal of Chemistry'
_journal_page_first 16256
_journal_page_last 16259
_journal_paper_doi 10.1039/D2NJ02676G
_journal_volume 46
_journal_year 2022
_chemical_absolute_configuration syn
_chemical_formula_moiety 'C32H32O12, 0.5(C4H8O2)'
_chemical_formula_sum 'C34 H36 O13'
_chemical_formula_weight 652.64
_space_group_crystal_system monoclinic
_space_group_IT_number 4
_space_group_name_Hall 'P 2yb'
_space_group_name_H-M_alt 'P 1 21 1'
_atom_sites_solution_hydrogens geom
_audit_creation_method SHELXL-2019/1
_audit_update_record
;
2022-05-08 deposited with the CCDC.	2022-07-10 downloaded from the CCDC.
;
_cell_angle_alpha 90
_cell_angle_beta 110.3590(10)
_cell_angle_gamma 90
_cell_formula_units_Z 4
_cell_length_a 11.4954(7)
_cell_length_b 20.8647(13)
_cell_length_c 13.5984(9)
_cell_measurement_reflns_used 8085
_cell_measurement_temperature 100(2)
_cell_measurement_theta_max 29.04
_cell_measurement_theta_min 2.23
_cell_volume 3057.8(3)
_computing_data_collection 'APEX3 (Bruker AXS)'
_computing_molecular_graphics 'XSHELL V6.3.1'
_computing_structure_refinement 'SHELXL-2019/1 (Sheldrick, 2019)'
_diffrn_ambient_temperature 100(2)
_diffrn_measured_fraction_theta_full 0.997
_diffrn_measured_fraction_theta_max 0.906
_diffrn_measurement_device_type 'Bruker D8 goniometer'
_diffrn_measurement_method 'omega scans'
_diffrn_radiation_monochromator 'multilayered conforcal mirror'
_diffrn_radiation_type MoK\a
_diffrn_radiation_wavelength 0.71073
_diffrn_reflns_av_R_equivalents 0.0312
_diffrn_reflns_av_unetI/netI 0.0508
_diffrn_reflns_Laue_measured_fraction_full 0.997
_diffrn_reflns_Laue_measured_fraction_max 0.906
_diffrn_reflns_limit_h_max 12
_diffrn_reflns_limit_h_min -15
_diffrn_reflns_limit_k_max 27
_diffrn_reflns_limit_k_min -26
_diffrn_reflns_limit_l_max 18
_diffrn_reflns_limit_l_min -15
_diffrn_reflns_number 18984
_diffrn_reflns_point_group_measured_fraction_full 0.875
_diffrn_reflns_point_group_measured_fraction_max 0.760
_diffrn_reflns_theta_full 25.242
_diffrn_reflns_theta_max 29.243
_diffrn_reflns_theta_min 1.597
_diffrn_source 'rotating anode X-ray tube'
_exptl_absorpt_coefficient_mu 0.099
_exptl_absorpt_correction_type none
_exptl_absorpt_process_details
;
SADABS-2016/2 - Bruker AXS area detector scaling and absorption correction
;
_exptl_crystal_colour yellow
_exptl_crystal_density_diffrn 1.331
_exptl_crystal_density_method 'not measured'
_exptl_crystal_description needle
_exptl_crystal_F_000 1296
_exptl_crystal_size_max 0.200
_exptl_crystal_size_mid 0.100
_exptl_crystal_size_min 0.030
_refine_diff_density_max 0.604
_refine_diff_density_min -0.309
_refine_diff_density_rms 0.047
_refine_ls_abs_structure_details
;
 Flack x determined using 3781 quotients [(I+)-(I-)]/[(I+)+(I-)]
 (Parsons, Flack and Wagner, Acta Cryst. B69 (2013) 249-259).
;
_refine_ls_abs_structure_Flack 0.3(3)
_refine_ls_extinction_method none
_refine_ls_goodness_of_fit_ref 1.025
_refine_ls_hydrogen_treatment constr
_refine_ls_matrix_type full
_refine_ls_number_parameters 869
_refine_ls_number_reflns 12642
_refine_ls_number_restraints 1
_refine_ls_restrained_S_all 1.025
_refine_ls_R_factor_all 0.0475
_refine_ls_R_factor_gt 0.0388
_refine_ls_shift/su_max 0.000
_refine_ls_shift/su_mean 0.000
_refine_ls_structure_factor_coef Fsqd
_refine_ls_weighting_details 'w=1/[\s^2^(Fo^2^)+(0.0474P)^2^+0.3979P] where P=(Fo^2^+2Fc^2^)/3'
_refine_ls_weighting_scheme calc
_refine_ls_wR_factor_gt 0.0915
_refine_ls_wR_factor_ref 0.0961
_reflns_Friedel_coverage 0.634
_reflns_Friedel_fraction_full 0.746
_reflns_Friedel_fraction_max 0.606
_reflns_number_gt 11076
_reflns_number_total 12642
_reflns_threshold_expression 'I > 2\s(I)'
_cod_data_source_file d2nj02676g2.cif
_cod_data_source_block 15C1827b_a
_cod_depositor_comments
;

2024-12-16
Z value and formula fixed to values more according to usual
chemical conventions.                 miguel
;
_cod_original_formula_sum 'C68 H72 O26'
_cod_original_formula_weight 1305.28
_cod_original_formula_moiety '2(C32H32O12), C4H8O2'
_cod_original_formula_units_Z 2
_cod_original_sg_symbol_H-M 'P 21'
_cod_database_code 7061769
_shelx_shelxl_version_number 2019/1
_shelx_space_group_comment
;
The symmetry employed for this shelxl refinement is uniquely defined
by the following loop, which should always be used as a source of
symmetry information in preference to the above space-group names.
They are only intended as comments.
;
_shelx_estimated_absorpt_t_min 0.981
_shelx_estimated_absorpt_t_max 0.997

loop_
_space_group_symop_operation_xyz
'x, y, z'
'-x, y+1/2, -z'

loop_
_atom_site_label
_atom_site_type_symbol
_atom_site_fract_x
_atom_site_fract_y
_atom_site_fract_z
_atom_site_U_iso_or_equiv
_atom_site_adp_type
_atom_site_occupancy
_atom_site_site_symmetry_order
_atom_site_calc_flag
_atom_site_refinement_flags_posn
_atom_site_refinement_flags_adp
_atom_site_refinement_flags_occupancy
_atom_site_disorder_assembly
_atom_site_disorder_group
O5 O 0.31680(16) 0.65335(8) 0.42250(13) 0.0131(3) Uani 1 1 d . . . . .
O6 O 0.46180(16) 0.64317(8) 0.58431(14) 0.0141(4) Uani 1 1 d . . . . .
O2 O 0.24507(18) 0.47549(9) 0.68188(15) 0.0196(4) Uani 1 1 d . . . . .
O1 O 0.04938(16) 0.64721(8) 0.62902(15) 0.0178(4) Uani 1 1 d . . . . .
O11 O 0.55882(16) 0.58748(8) 0.34055(14) 0.0161(4) Uani 1 1 d . . . . .
H11 H 0.569931 0.552377 0.314894 0.024 Uiso 1 1 calc R U . . .
O19 O 0.58037(16) 0.52214(9) 0.12216(14) 0.0148(4) Uani 1 1 d . . . . .
O7 O 0.28236(17) 0.74649(8) 0.58379(15) 0.0183(4) Uani 1 1 d . . . . .
H7 H 0.327327 0.743706 0.546744 0.027 Uiso 1 1 calc R U . . .
O17 O 0.45677(16) 0.58536(9) -0.17782(14) 0.0165(4) Uani 1 1 d . . . . .
H17 H 0.438440 0.621899 -0.204703 0.025 Uiso 1 1 calc R U . . .
O13 O 0.56754(17) 0.39867(8) 0.01539(14) 0.0163(4) Uani 1 1 d . . . . .
O18 O 0.71403(16) 0.52043(8) 0.03407(13) 0.0138(3) Uani 1 1 d . . . . .
O20 O 1.00344(17) 0.52580(9) 0.39450(15) 0.0210(4) Uani 1 1 d . . . . .
O8 O 0.46676(17) 0.77086(8) 0.49294(14) 0.0158(4) Uani 1 1 d . . . . .
O4 O 0.53021(18) 0.45953(8) 0.35693(15) 0.0190(4) Uani 1 1 d . . . . .
O21 O 0.77676(18) 0.42320(8) 0.21415(15) 0.0200(4) Uani 1 1 d . . . . .
H21 H 0.727721 0.424385 0.151749 0.030 Uiso 1 1 calc R U . . .
O3 O 0.36086(19) 0.39014(9) 0.61310(16) 0.0214(4) Uani 1 1 d . . . . .
H3 H 0.326001 0.405181 0.653052 0.032 Uiso 1 1 calc R U . . .
O9 O 0.35099(19) 0.74671(9) 0.16078(15) 0.0229(4) Uani 1 1 d . . . . .
O22 O 0.78963(19) 0.68941(9) 0.34984(15) 0.0229(4) Uani 1 1 d . . . . .
O24 O 0.47421(19) 0.71255(8) -0.13755(15) 0.0206(4) Uani 1 1 d . . . . .
O23 O 0.6570(2) 0.77605(9) 0.21990(16) 0.0250(4) Uani 1 1 d . . . . .
H23 H 0.704081 0.761793 0.277847 0.038 Uiso 1 1 calc R U . . .
O12 O 0.1273(2) 0.46568(10) 0.08311(16) 0.0281(5) Uani 1 1 d . . . . .
O14 O 0.6740(2) 0.43500(10) -0.25070(17) 0.0314(5) Uani 1 1 d . . . . .
O10 O 0.1920(2) 0.68399(10) 0.01415(16) 0.0298(5) Uani 1 1 d . . . . .
H10 H 0.244486 0.713188 0.038389 0.045 Uiso 1 1 calc R U . . .
O16 O 0.8599(2) 0.72205(11) -0.21597(18) 0.0370(6) Uani 1 1 d . . . . .
O15 O 0.8184(2) 0.50615(11) -0.30979(19) 0.0381(6) Uani 1 1 d . . . . .
H15 H 0.779642 0.472828 -0.305070 0.057 Uiso 1 1 calc R U . . .
O26 O 0.0218(2) 0.29212(13) 0.7327(2) 0.0497(7) Uani 1 1 d . . . . .
C3 C 0.2711(2) 0.51707(12) 0.6273(2) 0.0146(5) Uani 1 1 d . . . . .
C4 C 0.3449(2) 0.50119(11) 0.5624(2) 0.0138(5) Uani 1 1 d . . . . .
C10 C 0.3458(2) 0.61743(11) 0.51691(19) 0.0125(5) Uani 1 1 d . . . . .
C18 C 0.4433(2) 0.70732(11) 0.3342(2) 0.0144(5) Uani 1 1 d . . . . .
H18 H 0.531355 0.706855 0.336804 0.017 Uiso 1 1 calc R U . . .
C28 C 0.5303(2) 0.66023(11) 0.51678(19) 0.0132(5) Uani 1 1 d . . . . .
H28 H 0.603292 0.631336 0.528290 0.016 Uiso 1 1 calc R U . . .
C5 C 0.3853(2) 0.43806(12) 0.5565(2) 0.0162(5) Uani 1 1 d . . . . .
C17 C 0.4253(2) 0.77369(11) 0.3788(2) 0.0155(5) Uani 1 1 d . . . . .
H17A H 0.476429 0.806171 0.358035 0.019 Uiso 1 1 calc R U . . .
C11 C 0.2510(2) 0.62939(12) 0.56837(19) 0.0132(5) Uani 1 1 d . . . . .
C57 C 0.6559(2) 0.62210(11) 0.0894(2) 0.0134(5) Uani 1 1 d . . . . .
C41 C 0.6750(2) 0.59674(12) -0.15008(19) 0.0147(5) Uani 1 1 d . . . . .
C19 C 0.3655(2) 0.69976(12) 0.2197(2) 0.0163(5) Uani 1 1 d . . . . .
C23 C 0.1833(3) 0.52378(14) 0.1098(2) 0.0217(6) Uani 1 1 d . . . . .
C51 C 0.7627(2) 0.65010(12) 0.2771(2) 0.0170(5) Uani 1 1 d . . . . .
C53 C 0.6341(3) 0.72944(12) 0.1467(2) 0.0187(6) Uani 1 1 d . . . . .
C9 C 0.3703(2) 0.54802(11) 0.4989(2) 0.0127(5) Uani 1 1 d . . . . .
C42 C 0.5766(2) 0.58732(12) -0.09868(19) 0.0130(5) Uani 1 1 d . . . . .
C7 C 0.4708(2) 0.47057(12) 0.4264(2) 0.0147(5) Uani 1 1 d . . . . .
C13 C 0.1210(3) 0.70367(12) 0.6320(2) 0.0185(5) Uani 1 1 d . . . . .
H13 H 0.180906 0.709904 0.704897 0.022 Uiso 1 1 calc R U . . .
C27 C 0.4335(2) 0.65229(11) 0.40442(19) 0.0125(5) Uani 1 1 d . . . . .
C50 C 0.8216(2) 0.58537(13) 0.2952(2) 0.0168(5) Uani 1 1 d . . . . .
C58 C 0.6906(2) 0.55253(11) 0.1175(2) 0.0142(5) Uani 1 1 d . . . . .
C52 C 0.6816(2) 0.66722(12) 0.1711(2) 0.0161(5) Uani 1 1 d . . . . .
C25 C 0.3372(2) 0.58279(12) 0.24696(19) 0.0144(5) Uani 1 1 d . . . . .
C8 C 0.4288(2) 0.53436(11) 0.4279(2) 0.0139(5) Uani 1 1 d . . . . .
C44 C 0.5044(2) 0.50863(11) 0.0151(2) 0.0148(5) Uani 1 1 d . . . . .
H44 H 0.430795 0.537778 -0.009362 0.018 Uiso 1 1 calc R U . . .
C59 C 0.7926(2) 0.54084(12) 0.2198(2) 0.0154(5) Uani 1 1 d . . . . .
C21 C 0.2206(3) 0.63319(13) 0.0798(2) 0.0216(6) Uani 1 1 d . . . . .
C34 C 0.5822(2) 0.46763(12) -0.1269(2) 0.0153(5) Uani 1 1 d . . . . .
H34 H 0.493527 0.468272 -0.174555 0.018 Uiso 1 1 calc R U . . .
C20 C 0.3101(3) 0.63779(12) 0.1816(2) 0.0165(5) Uani 1 1 d . . . . .
C45 C 0.4645(2) 0.43845(12) 0.0134(2) 0.0172(5) Uani 1 1 d . . . . .
H45 H 0.452089 0.430926 0.081683 0.021 Uiso 1 1 calc R U . . .
C1 C 0.1244(2) 0.59281(13) 0.6739(2) 0.0176(5) Uani 1 1 d . . . . .
H1 H 0.068301 0.554652 0.655864 0.021 Uiso 1 1 calc R U . . .
C26 C 0.4411(2) 0.58681(12) 0.35423(19) 0.0133(5) Uani 1 1 d . . . . .
C24 C 0.2747(3) 0.52619(13) 0.2104(2) 0.0182(5) Uani 1 1 d . . . . .
H24 H 0.293390 0.488930 0.253222 0.022 Uiso 1 1 calc R U . . .
C12 C 0.1934(2) 0.69592(12) 0.5572(2) 0.0148(5) Uani 1 1 d . . . . .
H12 H 0.135634 0.701954 0.483368 0.018 Uiso 1 1 calc R U . . .
C55 C 0.5401(2) 0.69995(12) -0.0346(2) 0.0162(5) Uani 1 1 d . . . . .
C6 C 0.4499(2) 0.42336(12) 0.4899(2) 0.0170(5) Uani 1 1 d . . . . .
H6 H 0.479596 0.381062 0.487929 0.020 Uiso 1 1 calc R U . . .
C2 C 0.2202(2) 0.58262(12) 0.62222(19) 0.0146(5) Uani 1 1 d . . . . .
C61 C 0.9503(2) 0.46688(13) 0.3453(2) 0.0189(5) Uani 1 1 d . . . . .
H61 H 0.905579 0.446127 0.388198 0.023 Uiso 1 1 calc R U . . .
C43 C 0.5930(2) 0.52022(12) -0.04735(19) 0.0134(5) Uani 1 1 d . . . . .
C36 C 0.7053(2) 0.54412(13) -0.2019(2) 0.0173(5) Uani 1 1 d . . . . .
C54 C 0.5609(3) 0.74534(13) 0.0439(2) 0.0199(5) Uani 1 1 d . . . . .
H54 H 0.525769 0.786944 0.028032 0.024 Uiso 1 1 calc R U . . .
C39 C 0.8071(3) 0.66476(14) -0.2083(2) 0.0243(6) Uani 1 1 d . . . . .
C33 C 0.6034(3) 0.39964(12) -0.0771(2) 0.0167(5) Uani 1 1 d . . . . .
H33 H 0.550936 0.368254 -0.129442 0.020 Uiso 1 1 calc R U . . .
C22 C 0.1555(3) 0.57651(14) 0.0447(2) 0.0235(6) Uani 1 1 d . . . . .
H22 H 0.092959 0.574233 -0.022776 0.028 Uiso 1 1 calc R U . . .
C60 C 0.8589(2) 0.47686(12) 0.2338(2) 0.0165(5) Uani 1 1 d . . . . .
H60 H 0.905755 0.474861 0.184194 0.020 Uiso 1 1 calc R U . . .
C15 C 0.5823(3) 0.39689(13) 0.3564(3) 0.0281(7) Uani 1 1 d . . . . .
H15A H 0.638489 0.386301 0.427214 0.042 Uiso 1 1 calc R U . . .
H15B H 0.628413 0.396550 0.307895 0.042 Uiso 1 1 calc R U . . .
H15C H 0.515358 0.365138 0.333796 0.042 Uiso 1 1 calc R U . . .
C29 C 0.5710(2) 0.72976(11) 0.5439(2) 0.0155(5) Uani 1 1 d . . . . .
H29 H 0.588336 0.734337 0.620878 0.019 Uiso 1 1 calc R U . . .
C40 C 0.7272(3) 0.65631(13) -0.1510(2) 0.0197(5) Uani 1 1 d . . . . .
H40 H 0.709371 0.691105 -0.113484 0.024 Uiso 1 1 calc R U . . .
C35 C 0.6573(3) 0.47991(13) -0.1974(2) 0.0190(5) Uani 1 1 d . . . . .
C46 C 0.7365(3) 0.37622(13) -0.0381(2) 0.0192(5) Uani 1 1 d . . . . .
H46A H 0.790608 0.409711 0.004475 0.029 Uiso 1 1 calc R U . . .
H46B H 0.761767 0.366178 -0.098165 0.029 Uiso 1 1 calc R U . . .
H46C H 0.743074 0.337627 0.004556 0.029 Uiso 1 1 calc R U . . .
C49 C 0.9134(3) 0.57117(13) 0.4023(2) 0.0196(5) Uani 1 1 d . . . . .
H49 H 0.957922 0.611883 0.431537 0.024 Uiso 1 1 calc R U . . .
C56 C 0.5889(2) 0.63720(11) -0.0134(2) 0.0139(5) Uani 1 1 d . . . . .
C63 C 1.0583(3) 0.42446(14) 0.3470(2) 0.0254(6) Uani 1 1 d . . . . .
H63A H 1.109409 0.446953 0.313415 0.038 Uiso 1 1 calc R U . . .
H63B H 1.026538 0.384642 0.308930 0.038 Uiso 1 1 calc R U . . .
H63C H 1.108771 0.414421 0.419802 0.038 Uiso 1 1 calc R U . . .
C31 C 0.2924(3) 0.79733(12) 0.3449(2) 0.0205(6) Uani 1 1 d . . . . .
H31A H 0.239779 0.763920 0.358149 0.031 Uiso 1 1 calc R U . . .
H31B H 0.262946 0.807433 0.269803 0.031 Uiso 1 1 calc R U . . .
H31C H 0.288537 0.835930 0.384692 0.031 Uiso 1 1 calc R U . . .
C37 C 0.7858(3) 0.55463(14) -0.2591(2) 0.0235(6) Uani 1 1 d . . . . .
C38 C 0.8358(3) 0.61468(15) -0.2619(2) 0.0251(6) Uani 1 1 d . . . . .
H38 H 0.889492 0.621316 -0.300603 0.030 Uiso 1 1 calc R U . . .
C14 C 0.1768(3) 0.59671(17) 0.7935(2) 0.0287(7) Uani 1 1 d . . . . .
H14A H 0.236802 0.631919 0.815001 0.043 Uiso 1 1 calc R U . . .
H14B H 0.218142 0.556268 0.822084 0.043 Uiso 1 1 calc R U . . .
H14C H 0.109081 0.604459 0.820198 0.043 Uiso 1 1 calc R U . . .
C47 C 0.3420(3) 0.42120(13) -0.0715(2) 0.0236(6) Uani 1 1 d . . . . .
H47A H 0.347919 0.429125 -0.140603 0.035 Uiso 1 1 calc R U . . .
H47B H 0.275506 0.447562 -0.063127 0.035 Uiso 1 1 calc R U . . .
H47C H 0.323757 0.375811 -0.065299 0.035 Uiso 1 1 calc R U . . .
C30 C 0.6898(3) 0.74970(13) 0.5263(2) 0.0197(5) Uani 1 1 d . . . . .
H30A H 0.677346 0.747091 0.451339 0.029 Uiso 1 1 calc R U . . .
H30B H 0.757558 0.721014 0.565525 0.029 Uiso 1 1 calc R U . . .
H30C H 0.710913 0.793828 0.550651 0.029 Uiso 1 1 calc R U . . .
C62 C 0.8443(3) 0.54922(15) 0.4742(2) 0.0248(6) Uani 1 1 d . . . . .
H62A H 0.784144 0.515921 0.438857 0.037 Uiso 1 1 calc R U . . .
H62B H 0.800594 0.585764 0.490554 0.037 Uiso 1 1 calc R U . . .
H62C H 0.903756 0.531917 0.539310 0.037 Uiso 1 1 calc R U . . .
C64 C 0.4269(3) 0.77655(13) -0.1649(2) 0.0292(7) Uani 1 1 d . . . . .
H64A H 0.368263 0.786607 -0.129314 0.044 Uiso 1 1 calc R U . . .
H64B H 0.384465 0.779385 -0.241006 0.044 Uiso 1 1 calc R U . . .
H64C H 0.495824 0.807171 -0.143116 0.044 Uiso 1 1 calc R U . . .
C32 C 0.0301(3) 0.46046(16) -0.0174(3) 0.0326(7) Uani 1 1 d . . . . .
H32A H -0.038942 0.488579 -0.019239 0.049 Uiso 1 1 calc R U . . .
H32B H 0.000884 0.416021 -0.028959 0.049 Uiso 1 1 calc R U . . .
H32C H 0.061977 0.473240 -0.072617 0.049 Uiso 1 1 calc R U . . .
C16 C 0.0320(3) 0.75935(14) 0.6035(3) 0.0316(7) Uani 1 1 d . . . . .
H16A H -0.028432 0.752956 0.532807 0.047 Uiso 1 1 calc R U . . .
H16B H 0.078189 0.799099 0.605357 0.047 Uiso 1 1 calc R U . . .
H16C H -0.011450 0.762231 0.653845 0.047 Uiso 1 1 calc R U . . .
C65 C 0.0376(4) 0.2715(2) 0.8272(4) 0.0549(11) Uani 1 1 d . . . . .
O25 O 0.0730(5) 0.3069(2) 0.9000(3) 0.1057(15) Uani 1 1 d . . . . .
C48 C 0.8317(5) 0.77655(18) -0.1638(3) 0.0597(14) Uani 1 1 d . . . . .
H48A H 0.741509 0.782303 -0.187099 0.090 Uiso 1 1 calc R U . . .
H48B H 0.869806 0.814967 -0.180978 0.090 Uiso 1 1 calc R U . . .
H48C H 0.864368 0.769562 -0.087826 0.090 Uiso 1 1 calc R U . . .
C68 C -0.0011(4) 0.3780(2) 0.6117(3) 0.0598(12) Uani 1 1 d . . . . .
H68A H 0.051646 0.353997 0.581482 0.090 Uiso 1 1 calc R U . . .
H68B H 0.010241 0.424030 0.604326 0.090 Uiso 1 1 calc R U . . .
H68C H -0.088208 0.366611 0.574844 0.090 Uiso 1 1 calc R U . . .
C67 C 0.0329(5) 0.3620(2) 0.7221(3) 0.0598(12) Uani 1 1 d . . . . .
H67A H -0.022524 0.384573 0.752419 0.072 Uiso 1 1 calc R U . . .
H67B H 0.119248 0.375766 0.760638 0.072 Uiso 1 1 calc R U . . .
C66 C 0.0106(4) 0.2025(2) 0.8338(4) 0.0635(14) Uani 1 1 d . . . . .
H66A H 0.083200 0.181358 0.883871 0.095 Uiso 1 1 calc R U . . .
H66B H -0.008950 0.182766 0.764513 0.095 Uiso 1 1 calc R U . . .
H66C H -0.060488 0.197789 0.857292 0.095 Uiso 1 1 calc R U . . .

loop_
_atom_site_aniso_label
_atom_site_aniso_U_11
_atom_site_aniso_U_22
_atom_site_aniso_U_33
_atom_site_aniso_U_23
_atom_site_aniso_U_13
_atom_site_aniso_U_12
O5 0.0159(9) 0.0128(8) 0.0120(8) 0.0009(7) 0.0067(7) 0.0001(7)
O6 0.0151(9) 0.0162(8) 0.0123(9) -0.0006(7) 0.0065(7) -0.0028(7)
O2 0.0251(10) 0.0188(9) 0.0179(10) 0.0022(8) 0.0114(8) -0.0022(8)
O1 0.0142(9) 0.0192(9) 0.0216(10) 0.0002(8) 0.0085(8) -0.0001(8)
O11 0.0178(9) 0.0137(8) 0.0207(10) -0.0014(7) 0.0117(8) 0.0001(7)
O19 0.0152(9) 0.0175(8) 0.0130(9) 0.0007(7) 0.0067(7) -0.0031(7)
O7 0.0206(10) 0.0169(9) 0.0217(10) -0.0052(8) 0.0129(8) -0.0042(8)
O17 0.0164(9) 0.0156(8) 0.0148(9) -0.0004(7) 0.0022(7) -0.0006(7)
O13 0.0172(9) 0.0142(8) 0.0183(9) 0.0024(7) 0.0072(8) -0.0003(7)
O18 0.0151(9) 0.0153(8) 0.0120(9) -0.0013(7) 0.0060(7) -0.0004(7)
O20 0.0179(10) 0.0223(9) 0.0214(10) -0.0012(8) 0.0051(8) -0.0017(8)
O8 0.0196(10) 0.0141(8) 0.0156(9) -0.0012(7) 0.0088(8) 0.0017(7)
O4 0.0286(10) 0.0112(8) 0.0234(10) 0.0003(7) 0.0169(8) 0.0016(7)
O21 0.0228(10) 0.0170(9) 0.0187(10) 0.0013(8) 0.0055(8) -0.0020(8)
O3 0.0305(11) 0.0155(9) 0.0242(11) 0.0050(8) 0.0169(9) -0.0013(8)
O9 0.0351(12) 0.0171(9) 0.0189(10) 0.0044(8) 0.0126(9) 0.0015(8)
O22 0.0320(11) 0.0225(9) 0.0145(9) -0.0044(8) 0.0086(9) -0.0023(9)
O24 0.0303(11) 0.0138(9) 0.0154(9) 0.0008(7) 0.0049(8) 0.0018(8)
O23 0.0397(13) 0.0186(9) 0.0159(10) -0.0061(8) 0.0086(9) 0.0022(9)
O12 0.0318(11) 0.0297(11) 0.0206(10) -0.0076(9) 0.0065(9) -0.0153(9)
O14 0.0568(15) 0.0208(10) 0.0254(11) -0.0028(9) 0.0253(11) 0.0062(10)
O10 0.0436(14) 0.0269(11) 0.0148(10) 0.0039(9) 0.0049(10) -0.0020(10)
O16 0.0452(14) 0.0422(13) 0.0294(12) -0.0046(10) 0.0204(11) -0.0258(11)
O15 0.0595(17) 0.0325(12) 0.0403(14) 0.0084(11) 0.0402(13) 0.0149(11)
O26 0.0357(14) 0.0506(15) 0.0562(18) 0.0108(14) 0.0078(13) -0.0090(12)
C3 0.0137(12) 0.0173(11) 0.0119(12) -0.0004(10) 0.0033(10) -0.0030(10)
C4 0.0147(12) 0.0140(11) 0.0127(12) -0.0003(9) 0.0048(10) -0.0022(9)
C10 0.0156(13) 0.0119(11) 0.0102(12) 0.0010(9) 0.0048(10) -0.0007(9)
C18 0.0206(13) 0.0099(10) 0.0149(12) -0.0004(9) 0.0087(11) -0.0009(10)
C28 0.0155(12) 0.0136(11) 0.0126(12) -0.0004(9) 0.0076(10) -0.0004(9)
C5 0.0188(13) 0.0139(11) 0.0160(13) 0.0028(10) 0.0064(11) -0.0005(10)
C17 0.0227(14) 0.0097(11) 0.0159(13) 0.0000(9) 0.0091(11) -0.0004(10)
C11 0.0148(12) 0.0148(11) 0.0100(12) -0.0044(9) 0.0043(10) -0.0024(10)
C57 0.0150(12) 0.0141(11) 0.0137(12) -0.0001(9) 0.0081(10) -0.0009(10)
C41 0.0158(12) 0.0192(12) 0.0083(11) -0.0006(10) 0.0031(10) -0.0022(10)
C19 0.0208(13) 0.0156(11) 0.0153(13) 0.0011(10) 0.0099(11) 0.0020(10)
C23 0.0261(15) 0.0248(13) 0.0184(13) -0.0072(11) 0.0131(12) -0.0093(12)
C51 0.0204(13) 0.0185(12) 0.0150(12) -0.0015(10) 0.0098(11) -0.0026(11)
C53 0.0268(15) 0.0179(12) 0.0144(13) -0.0052(10) 0.0112(12) -0.0032(11)
C9 0.0139(12) 0.0126(11) 0.0115(12) -0.0010(9) 0.0043(10) -0.0003(9)
C42 0.0157(12) 0.0141(11) 0.0102(11) -0.0003(9) 0.0056(10) -0.0015(10)
C7 0.0168(12) 0.0134(11) 0.0150(12) -0.0023(10) 0.0069(10) 0.0001(10)
C13 0.0186(13) 0.0196(12) 0.0214(14) -0.0055(11) 0.0121(11) -0.0042(11)
C27 0.0137(12) 0.0122(10) 0.0130(12) 0.0002(9) 0.0066(10) 0.0000(9)
C50 0.0174(13) 0.0208(12) 0.0135(12) 0.0009(10) 0.0069(10) -0.0019(11)
C58 0.0184(13) 0.0143(11) 0.0124(12) -0.0011(9) 0.0084(10) -0.0022(10)
C52 0.0182(13) 0.0171(12) 0.0147(13) -0.0020(10) 0.0079(11) -0.0031(10)
C25 0.0174(13) 0.0168(11) 0.0131(12) -0.0009(10) 0.0107(10) -0.0014(10)
C8 0.0164(13) 0.0128(11) 0.0136(12) 0.0001(9) 0.0067(10) -0.0002(10)
C44 0.0163(13) 0.0149(12) 0.0146(12) 0.0012(9) 0.0071(11) -0.0001(10)
C59 0.0171(13) 0.0184(12) 0.0129(12) 0.0006(10) 0.0081(10) -0.0028(10)
C21 0.0294(15) 0.0235(13) 0.0126(13) 0.0016(11) 0.0082(12) 0.0011(12)
C34 0.0182(13) 0.0145(11) 0.0128(12) -0.0012(10) 0.0047(10) -0.0012(10)
C20 0.0213(13) 0.0181(12) 0.0121(12) -0.0011(10) 0.0082(11) -0.0004(10)
C45 0.0182(13) 0.0153(11) 0.0196(13) 0.0022(10) 0.0085(11) -0.0012(10)
C1 0.0157(13) 0.0232(13) 0.0162(13) 0.0036(11) 0.0085(11) 0.0018(11)
C26 0.0171(12) 0.0119(11) 0.0142(12) 0.0006(9) 0.0097(10) -0.0005(10)
C24 0.0213(14) 0.0190(12) 0.0169(13) -0.0002(10) 0.0099(11) -0.0031(11)
C12 0.0157(13) 0.0151(11) 0.0151(12) -0.0016(9) 0.0074(10) -0.0003(10)
C55 0.0199(13) 0.0174(12) 0.0120(12) 0.0003(10) 0.0064(10) 0.0003(10)
C6 0.0208(14) 0.0103(11) 0.0214(14) 0.0004(10) 0.0091(11) 0.0013(10)
C2 0.0161(12) 0.0187(12) 0.0109(12) -0.0011(10) 0.0070(10) -0.0010(10)
C61 0.0204(13) 0.0194(12) 0.0170(13) 0.0004(11) 0.0065(11) -0.0021(11)
C43 0.0133(12) 0.0145(11) 0.0122(12) -0.0009(9) 0.0040(10) -0.0007(10)
C36 0.0191(13) 0.0223(12) 0.0116(12) 0.0014(10) 0.0069(11) 0.0029(11)
C54 0.0287(15) 0.0152(12) 0.0184(13) -0.0017(10) 0.0114(12) -0.0003(11)
C39 0.0244(15) 0.0329(16) 0.0160(14) 0.0029(12) 0.0075(12) -0.0105(12)
C33 0.0227(14) 0.0118(11) 0.0162(13) -0.0005(10) 0.0077(11) 0.0001(10)
C22 0.0265(15) 0.0295(15) 0.0139(13) -0.0038(11) 0.0062(12) -0.0044(12)
C60 0.0171(13) 0.0183(12) 0.0150(13) 0.0010(10) 0.0068(11) -0.0013(10)
C15 0.0398(18) 0.0161(13) 0.0398(18) 0.0028(12) 0.0282(15) 0.0071(12)
C29 0.0177(13) 0.0140(11) 0.0149(12) -0.0026(9) 0.0059(10) -0.0022(10)
C40 0.0234(14) 0.0228(13) 0.0148(13) -0.0020(11) 0.0089(11) -0.0071(11)
C35 0.0268(15) 0.0188(12) 0.0124(12) 0.0015(10) 0.0081(11) 0.0038(11)
C46 0.0219(14) 0.0164(12) 0.0194(14) -0.0028(10) 0.0076(12) 0.0005(10)
C49 0.0203(14) 0.0222(13) 0.0159(13) -0.0023(11) 0.0057(11) -0.0017(11)
C56 0.0173(13) 0.0129(11) 0.0139(12) -0.0027(9) 0.0083(10) -0.0037(9)
C63 0.0219(15) 0.0261(14) 0.0271(16) 0.0057(12) 0.0073(13) 0.0041(12)
C31 0.0253(15) 0.0160(12) 0.0220(14) 0.0012(11) 0.0104(12) 0.0036(11)
C37 0.0259(15) 0.0298(15) 0.0190(14) 0.0049(12) 0.0132(12) 0.0085(12)
C38 0.0198(14) 0.0402(17) 0.0201(15) 0.0084(12) 0.0127(12) 0.0012(12)
C14 0.0221(15) 0.0522(19) 0.0152(14) 0.0031(14) 0.0108(12) 0.0086(14)
C47 0.0187(14) 0.0229(13) 0.0266(15) 0.0003(12) 0.0047(12) -0.0045(11)
C30 0.0202(14) 0.0190(12) 0.0220(14) -0.0023(11) 0.0102(11) -0.0038(11)
C62 0.0238(15) 0.0359(16) 0.0139(13) 0.0019(12) 0.0056(12) 0.0001(13)
C64 0.047(2) 0.0156(13) 0.0194(15) 0.0016(11) 0.0037(14) 0.0039(13)
C32 0.0270(16) 0.0407(18) 0.0277(17) -0.0092(14) 0.0065(13) -0.0160(14)
C16 0.0299(17) 0.0229(14) 0.052(2) -0.0018(14) 0.0267(16) 0.0007(12)
C65 0.045(2) 0.046(2) 0.063(3) 0.010(2) 0.005(2) 0.0000(19)
O25 0.169(5) 0.073(3) 0.062(3) 0.004(2) 0.024(3) -0.007(3)
C48 0.106(4) 0.040(2) 0.053(3) -0.0201(18) 0.053(3) -0.047(2)
C68 0.060(3) 0.060(3) 0.043(2) 0.006(2) -0.003(2) -0.027(2)
C67 0.070(3) 0.053(2) 0.043(2) 0.000(2) 0.003(2) -0.029(2)
C66 0.048(2) 0.054(3) 0.108(4) 0.022(3) 0.052(3) 0.011(2)

loop_
_atom_type_symbol
_atom_type_description
_atom_type_scat_dispersion_real
_atom_type_scat_dispersion_imag
_atom_type_scat_source
C C 0.0033 0.0016 'International Tables Vol C Tables 4.2.6.8 and 6.1.1.4'
H H 0.0000 0.0000 'International Tables Vol C Tables 4.2.6.8 and 6.1.1.4'
O O 0.0106 0.0060 'International Tables Vol C Tables 4.2.6.8 and 6.1.1.4'

loop_
_geom_angle_atom_site_label_1
_geom_angle_atom_site_label_2
_geom_angle_atom_site_label_3
_geom_angle
_geom_angle_site_symmetry_1
_geom_angle_site_symmetry_3
_geom_angle_publ_flag
C10 O5 C27 101.87(18) . . ?
C10 O6 C28 106.09(18) . . ?
C1 O1 C13 112.76(19) . . ?
C26 O11 H11 109.5 . . ?
C58 O19 C44 106.00(17) . . ?
C12 O7 H7 109.5 . . ?
C42 O17 H17 109.5 . . ?
C45 O13 C33 117.06(19) . . ?
C58 O18 C43 102.32(17) . . ?
C61 O20 C49 113.6(2) . . ?
C29 O8 C17 116.44(18) . . ?
C7 O4 C15 117.8(2) . . ?
C60 O21 H21 109.5 . . ?
C5 O3 H3 109.5 . . ?
C55 O24 C64 117.9(2) . . ?
C53 O23 H23 109.5 . . ?
C23 O12 C32 117.4(2) . . ?
C21 O10 H10 109.5 . . ?
C39 O16 C48 118.3(2) . . ?
C37 O15 H15 109.5 . . ?
C65 O26 C67 115.7(4) . . ?
O2 C3 C4 120.9(2) . . ?
O2 C3 C2 120.0(2) . . ?
C4 C3 C2 119.0(2) . . ?
C9 C4 C5 118.3(2) . . ?
C9 C4 C3 120.3(2) . . ?
C5 C4 C3 121.3(2) . . ?
O5 C10 O6 104.67(18) . . ?
O5 C10 C11 110.6(2) . . ?
O6 C10 C11 107.65(19) . . ?
O5 C10 C9 110.93(19) . . ?
O6 C10 C9 106.1(2) . . ?
C11 C10 C9 116.07(19) . . ?
C19 C18 C27 114.9(2) . . ?
C19 C18 C17 112.6(2) . . ?
C27 C18 C17 112.18(19) . . ?
C19 C18 H18 105.4 . . ?
C27 C18 H18 105.4 . . ?
C17 C18 H18 105.4 . . ?
O6 C28 C29 105.60(18) . . ?
O6 C28 C27 103.62(19) . . ?
C29 C28 C27 113.1(2) . . ?
O6 C28 H28 111.4 . . ?
C29 C28 H28 111.4 . . ?
C27 C28 H28 111.4 . . ?
O3 C5 C6 118.2(2) . . ?
O3 C5 C4 121.4(2) . . ?
C6 C5 C4 120.4(2) . . ?
O8 C17 C31 105.0(2) . . ?
O8 C17 C18 109.96(19) . . ?
C31 C17 C18 115.3(2) . . ?
O8 C17 H17A 108.8 . . ?
C31 C17 H17A 108.8 . . ?
C18 C17 H17A 108.8 . . ?
C2 C11 C10 120.3(2) . . ?
C2 C11 C12 122.0(2) . . ?
C10 C11 C12 117.7(2) . . ?
C56 C57 C52 122.5(2) . . ?
C56 C57 C58 118.6(2) . . ?
C52 C57 C58 118.5(2) . . ?
C40 C41 C36 120.7(2) . . ?
C40 C41 C42 120.7(2) . . ?
C36 C41 C42 118.4(2) . . ?
O9 C19 C20 121.9(2) . . ?
O9 C19 C18 118.8(2) . . ?
C20 C19 C18 119.3(2) . . ?
O12 C23 C22 123.9(3) . . ?
O12 C23 C24 114.5(2) . . ?
C22 C23 C24 121.6(3) . . ?
O22 C51 C52 121.5(2) . . ?
O22 C51 C50 119.7(2) . . ?
C52 C51 C50 118.7(2) . . ?
O23 C53 C54 117.5(2) . . ?
O23 C53 C52 122.1(2) . . ?
C54 C53 C52 120.4(2) . . ?
C8 C9 C4 122.8(2) . . ?
C8 C9 C10 118.2(2) . . ?
C4 C9 C10 118.6(2) . . ?
O17 C42 C56 113.7(2) . . ?
O17 C42 C41 109.39(19) . . ?
C56 C42 C41 111.7(2) . . ?
O17 C42 C43 104.43(19) . . ?
C56 C42 C43 108.04(19) . . ?
C41 C42 C43 109.2(2) . . ?
O4 C7 C6 123.3(2) . . ?
O4 C7 C8 115.1(2) . . ?
C6 C7 C8 121.6(2) . . ?
O1 C13 C16 107.2(2) . . ?
O1 C13 C12 109.6(2) . . ?
C16 C13 C12 112.8(2) . . ?
O1 C13 H13 109.0 . . ?
C16 C13 H13 109.0 . . ?
C12 C13 H13 109.0 . . ?
O5 C27 C18 111.78(19) . . ?
O5 C27 C26 106.73(18) . . ?
C18 C27 C26 111.22(19) . . ?
O5 C27 C28 102.76(18) . . ?
C18 C27 C28 110.6(2) . . ?
C26 C27 C28 113.4(2) . . ?
C59 C50 C51 121.7(2) . . ?
C59 C50 C49 120.7(2) . . ?
C51 C50 C49 117.6(2) . . ?
O18 C58 O19 104.01(18) . . ?
O18 C58 C59 111.2(2) . . ?
O19 C58 C59 107.74(19) . . ?
O18 C58 C57 110.86(19) . . ?
O19 C58 C57 105.9(2) . . ?
C59 C58 C57 116.2(2) . . ?
C53 C52 C57 118.4(2) . . ?
C53 C52 C51 121.4(2) . . ?
C57 C52 C51 120.1(2) . . ?
C24 C25 C20 119.5(2) . . ?
C24 C25 C26 121.7(2) . . ?
C20 C25 C26 118.7(2) . . ?
C9 C8 C7 117.0(2) . . ?
C9 C8 C26 119.3(2) . . ?
C7 C8 C26 123.6(2) . . ?
O19 C44 C45 106.0(2) . . ?
O19 C44 C43 103.83(19) . . ?
C45 C44 C43 112.9(2) . . ?
O19 C44 H44 111.2 . . ?
C45 C44 H44 111.2 . . ?
C43 C44 H44 111.2 . . ?
C50 C59 C58 120.4(2) . . ?
C50 C59 C60 122.4(2) . . ?
C58 C59 C60 117.2(2) . . ?
O10 C21 C22 117.5(3) . . ?
O10 C21 C20 121.4(2) . . ?
C22 C21 C20 121.0(2) . . ?
C43 C34 C35 113.9(2) . . ?
C43 C34 C33 112.9(2) . . ?
C35 C34 C33 113.0(2) . . ?
C43 C34 H34 105.3 . . ?
C35 C34 H34 105.3 . . ?
C33 C34 H34 105.3 . . ?
C21 C20 C25 119.1(2) . . ?
C21 C20 C19 119.3(2) . . ?
C25 C20 C19 121.5(2) . . ?
O13 C45 C47 114.6(2) . . ?
O13 C45 C44 108.1(2) . . ?
C47 C45 C44 115.5(2) . . ?
O13 C45 H45 105.9 . . ?
C47 C45 H45 105.9 . . ?
C44 C45 H45 105.9 . . ?
O1 C1 C2 110.0(2) . . ?
O1 C1 C14 111.6(2) . . ?
C2 C1 C14 114.9(2) . . ?
O1 C1 H1 106.6 . . ?
C2 C1 H1 106.6 . . ?
C14 C1 H1 106.6 . . ?
O11 C26 C8 113.7(2) . . ?
O11 C26 C25 109.65(18) . . ?
C8 C26 C25 111.5(2) . . ?
O11 C26 C27 104.56(19) . . ?
C8 C26 C27 108.18(19) . . ?
C25 C26 C27 108.9(2) . . ?
C25 C24 C23 120.0(2) . . ?
C25 C24 H24 120.0 . . ?
C23 C24 H24 120.0 . . ?
O7 C12 C11 113.6(2) . . ?
O7 C12 C13 105.14(19) . . ?
C11 C12 C13 110.4(2) . . ?
O7 C12 H12 109.2 . . ?
C11 C12 H12 109.2 . . ?
C13 C12 H12 109.2 . . ?
O24 C55 C54 123.0(2) . . ?
O24 C55 C56 115.2(2) . . ?
C54 C55 C56 121.8(2) . . ?
C7 C6 C5 119.8(2) . . ?
C7 C6 H6 120.1 . . ?
C5 C6 H6 120.1 . . ?
C11 C2 C3 121.6(2) . . ?
C11 C2 C1 121.7(2) . . ?
C3 C2 C1 116.6(2) . . ?
O20 C61 C63 106.2(2) . . ?
O20 C61 C60 112.4(2) . . ?
C63 C61 C60 111.7(2) . . ?
O20 C61 H61 108.8 . . ?
C63 C61 H61 108.8 . . ?
C60 C61 H61 108.8 . . ?
O18 C43 C34 111.5(2) . . ?
O18 C43 C42 106.05(19) . . ?
C34 C43 C42 111.5(2) . . ?
O18 C43 C44 102.77(19) . . ?
C34 C43 C44 111.8(2) . . ?
C42 C43 C44 112.8(2) . . ?
C41 C36 C37 118.3(2) . . ?
C41 C36 C35 122.1(2) . . ?
C37 C36 C35 119.6(2) . . ?
C55 C54 C53 119.4(2) . . ?
C55 C54 H54 120.3 . . ?
C53 C54 H54 120.3 . . ?
O16 C39 C38 115.5(2) . . ?
O16 C39 C40 123.1(3) . . ?
C38 C39 C40 121.3(3) . . ?
O13 C33 C46 104.4(2) . . ?
O13 C33 C34 109.92(19) . . ?
C46 C33 C34 115.7(2) . . ?
O13 C33 H33 108.9 . . ?
C46 C33 H33 108.9 . . ?
C34 C33 H33 108.9 . . ?
C23 C22 C21 118.8(3) . . ?
C23 C22 H22 120.6 . . ?
C21 C22 H22 120.6 . . ?
O21 C60 C59 113.3(2) . . ?
O21 C60 C61 105.1(2) . . ?
C59 C60 C61 112.7(2) . . ?
O21 C60 H60 108.5 . . ?
C59 C60 H60 108.5 . . ?
C61 C60 H60 108.5 . . ?
O4 C15 H15A 109.5 . . ?
O4 C15 H15B 109.5 . . ?
H15A C15 H15B 109.5 . . ?
O4 C15 H15C 109.5 . . ?
H15A C15 H15C 109.5 . . ?
H15B C15 H15C 109.5 . . ?
O8 C29 C30 113.8(2) . . ?
O8 C29 C28 108.4(2) . . ?
C30 C29 C28 115.9(2) . . ?
O8 C29 H29 106.0 . . ?
C30 C29 H29 106.0 . . ?
C28 C29 H29 106.0 . . ?
C41 C40 C39 119.1(2) . . ?
C41 C40 H40 120.4 . . ?
C39 C40 H40 120.4 . . ?
O14 C35 C36 122.2(2) . . ?
O14 C35 C34 118.6(2) . . ?
C36 C35 C34 119.2(2) . . ?
C33 C46 H46A 109.5 . . ?
C33 C46 H46B 109.5 . . ?
H46A C46 H46B 109.5 . . ?
C33 C46 H46C 109.5 . . ?
H46A C46 H46C 109.5 . . ?
H46B C46 H46C 109.5 . . ?
O20 C49 C50 109.9(2) . . ?
O20 C49 C62 113.5(2) . . ?
C50 C49 C62 109.5(2) . . ?
O20 C49 H49 107.9 . . ?
C50 C49 H49 107.9 . . ?
C62 C49 H49 107.9 . . ?
C57 C56 C55 117.4(2) . . ?
C57 C56 C42 119.1(2) . . ?
C55 C56 C42 123.5(2) . . ?
C61 C63 H63A 109.5 . . ?
C61 C63 H63B 109.5 . . ?
H63A C63 H63B 109.5 . . ?
C61 C63 H63C 109.5 . . ?
H63A C63 H63C 109.5 . . ?
H63B C63 H63C 109.5 . . ?
C17 C31 H31A 109.5 . . ?
C17 C31 H31B 109.5 . . ?
H31A C31 H31B 109.5 . . ?
C17 C31 H31C 109.5 . . ?
H31A C31 H31C 109.5 . . ?
H31B C31 H31C 109.5 . . ?
O15 C37 C38 118.2(2) . . ?
O15 C37 C36 121.0(3) . . ?
C38 C37 C36 120.8(3) . . ?
C39 C38 C37 119.6(2) . . ?
C39 C38 H38 120.2 . . ?
C37 C38 H38 120.2 . . ?
C1 C14 H14A 109.5 . . ?
C1 C14 H14B 109.5 . . ?
H14A C14 H14B 109.5 . . ?
C1 C14 H14C 109.5 . . ?
H14A C14 H14C 109.5 . . ?
H14B C14 H14C 109.5 . . ?
C45 C47 H47A 109.5 . . ?
C45 C47 H47B 109.5 . . ?
H47A C47 H47B 109.5 . . ?
C45 C47 H47C 109.5 . . ?
H47A C47 H47C 109.5 . . ?
H47B C47 H47C 109.5 . . ?
C29 C30 H30A 109.5 . . ?
C29 C30 H30B 109.5 . . ?
H30A C30 H30B 109.5 . . ?
C29 C30 H30C 109.5 . . ?
H30A C30 H30C 109.5 . . ?
H30B C30 H30C 109.5 . . ?
C49 C62 H62A 109.5 . . ?
C49 C62 H62B 109.5 . . ?
H62A C62 H62B 109.5 . . ?
C49 C62 H62C 109.5 . . ?
H62A C62 H62C 109.5 . . ?
H62B C62 H62C 109.5 . . ?
O24 C64 H64A 109.5 . . ?
O24 C64 H64B 109.5 . . ?
H64A C64 H64B 109.5 . . ?
O24 C64 H64C 109.5 . . ?
H64A C64 H64C 109.5 . . ?
H64B C64 H64C 109.5 . . ?
O12 C32 H32A 109.5 . . ?
O12 C32 H32B 109.5 . . ?
H32A C32 H32B 109.5 . . ?
O12 C32 H32C 109.5 . . ?
H32A C32 H32C 109.5 . . ?
H32B C32 H32C 109.5 . . ?
C13 C16 H16A 109.5 . . ?
C13 C16 H16B 109.5 . . ?
H16A C16 H16B 109.5 . . ?
C13 C16 H16C 109.5 . . ?
H16A C16 H16C 109.5 . . ?
H16B C16 H16C 109.5 . . ?
O25 C65 O26 120.4(4) . . ?
O25 C65 C66 124.9(5) . . ?
O26 C65 C66 114.7(5) . . ?
O16 C48 H48A 109.5 . . ?
O16 C48 H48B 109.5 . . ?
H48A C48 H48B 109.5 . . ?
O16 C48 H48C 109.5 . . ?
H48A C48 H48C 109.5 . . ?
H48B C48 H48C 109.5 . . ?
C67 C68 H68A 109.5 . . ?
C67 C68 H68B 109.5 . . ?
H68A C68 H68B 109.5 . . ?
C67 C68 H68C 109.5 . . ?
H68A C68 H68C 109.5 . . ?
H68B C68 H68C 109.5 . . ?
C68 C67 O26 109.0(4) . . ?
C68 C67 H67A 109.9 . . ?
O26 C67 H67A 109.9 . . ?
C68 C67 H67B 109.9 . . ?
O26 C67 H67B 109.9 . . ?
H67A C67 H67B 108.3 . . ?
C65 C66 H66A 109.5 . . ?
C65 C66 H66B 109.5 . . ?
H66A C66 H66B 109.5 . . ?
C65 C66 H66C 109.5 . . ?
H66A C66 H66C 109.5 . . ?
H66B C66 H66C 109.5 . . ?

loop_
_geom_bond_atom_site_label_1
_geom_bond_atom_site_label_2
_geom_bond_distance
_geom_bond_site_symmetry_2
_geom_bond_publ_flag
O5 C10 1.422(3) . ?
O5 C27 1.445(3) . ?
O6 C10 1.434(3) . ?
O6 C28 1.447(3) . ?
O2 C3 1.244(3) . ?
O1 C1 1.428(3) . ?
O1 C13 1.430(3) . ?
O11 C26 1.428(3) . ?
O11 H11 0.8400 . ?
O19 C58 1.438(3) . ?
O19 C44 1.441(3) . ?
O7 C12 1.426(3) . ?
O7 H7 0.8400 . ?
O17 C42 1.423(3) . ?
O17 H17 0.8400 . ?
O13 C45 1.439(3) . ?
O13 C33 1.454(3) . ?
O18 C58 1.421(3) . ?
O18 C43 1.446(3) . ?
O20 C61 1.431(3) . ?
O20 C49 1.433(3) . ?
O8 C29 1.440(3) . ?
O8 C17 1.457(3) . ?
O4 C7 1.364(3) . ?
O4 C15 1.438(3) . ?
O21 C60 1.428(3) . ?
O21 H21 0.8400 . ?
O3 C5 1.350(3) . ?
O3 H3 0.8400 . ?
O9 C19 1.240(3) . ?
O22 C51 1.238(3) . ?
O24 C55 1.366(3) . ?
O24 C64 1.441(3) . ?
O23 C53 1.351(3) . ?
O23 H23 0.8400 . ?
O12 C23 1.361(3) . ?
O12 C32 1.438(4) . ?
O14 C35 1.240(3) . ?
O10 C21 1.351(3) . ?
O10 H10 0.8400 . ?
O16 C39 1.361(3) . ?
O16 C48 1.436(5) . ?
O15 C37 1.348(3) . ?
O15 H15 0.8400 . ?
O26 C65 1.307(6) . ?
O26 C67 1.475(5) . ?
C3 C4 1.459(3) . ?
C3 C2 1.480(4) . ?
C4 C9 1.400(3) . ?
C4 C5 1.408(3) . ?
C10 C11 1.506(3) . ?
C10 C9 1.511(3) . ?
C18 C19 1.509(4) . ?
C18 C27 1.523(3) . ?
C18 C17 1.554(3) . ?
C18 H18 1.0000 . ?
C28 C29 1.529(3) . ?
C28 C27 1.555(4) . ?
C28 H28 1.0000 . ?
C5 C6 1.390(3) . ?
C17 C31 1.517(4) . ?
C17 H17A 1.0000 . ?
C11 C2 1.339(3) . ?
C11 C12 1.523(3) . ?
C57 C56 1.378(4) . ?
C57 C52 1.406(3) . ?
C57 C58 1.518(3) . ?
C41 C40 1.382(4) . ?
C41 C36 1.412(3) . ?
C41 C42 1.535(3) . ?
C19 C20 1.455(4) . ?
C23 C22 1.377(4) . ?
C23 C24 1.406(4) . ?
C51 C52 1.463(4) . ?
C51 C50 1.492(4) . ?
C53 C54 1.397(4) . ?
C53 C52 1.403(4) . ?
C9 C8 1.385(3) . ?
C42 C56 1.527(3) . ?
C42 C43 1.546(3) . ?
C7 C6 1.385(3) . ?
C7 C8 1.419(3) . ?
C13 C16 1.506(4) . ?
C13 C12 1.531(3) . ?
C13 H13 1.0000 . ?
C27 C26 1.543(3) . ?
C50 C59 1.337(4) . ?
C50 C49 1.501(4) . ?
C58 C59 1.495(4) . ?
C25 C24 1.382(4) . ?
C25 C20 1.418(3) . ?
C25 C26 1.533(4) . ?
C8 C26 1.524(3) . ?
C44 C45 1.532(3) . ?
C44 C43 1.555(3) . ?
C44 H44 1.0000 . ?
C59 C60 1.516(4) . ?
C21 C22 1.392(4) . ?
C21 C20 1.411(4) . ?
C34 C43 1.515(3) . ?
C34 C35 1.518(3) . ?
C34 C33 1.554(3) . ?
C34 H34 1.0000 . ?
C45 C47 1.520(4) . ?
C45 H45 1.0000 . ?
C1 C2 1.514(3) . ?
C1 C14 1.527(4) . ?
C1 H1 1.0000 . ?
C24 H24 0.9500 . ?
C12 H12 1.0000 . ?
C55 C54 1.384(4) . ?
C55 C56 1.414(4) . ?
C6 H6 0.9500 . ?
C61 C63 1.519(4) . ?
C61 C60 1.529(4) . ?
C61 H61 1.0000 . ?
C36 C37 1.419(4) . ?
C36 C35 1.458(4) . ?
C54 H54 0.9500 . ?
C39 C38 1.378(4) . ?
C39 C40 1.407(4) . ?
C33 C46 1.515(4) . ?
C33 H33 1.0000 . ?
C22 H22 0.9500 . ?
C60 H60 1.0000 . ?
C15 H15A 0.9800 . ?
C15 H15B 0.9800 . ?
C15 H15C 0.9800 . ?
C29 C30 1.524(3) . ?
C29 H29 1.0000 . ?
C40 H40 0.9500 . ?
C46 H46A 0.9800 . ?
C46 H46B 0.9800 . ?
C46 H46C 0.9800 . ?
C49 C62 1.529(4) . ?
C49 H49 1.0000 . ?
C63 H63A 0.9800 . ?
C63 H63B 0.9800 . ?
C63 H63C 0.9800 . ?
C31 H31A 0.9800 . ?
C31 H31B 0.9800 . ?
C31 H31C 0.9800 . ?
C37 C38 1.384(4) . ?
C38 H38 0.9500 . ?
C14 H14A 0.9800 . ?
C14 H14B 0.9800 . ?
C14 H14C 0.9800 . ?
C47 H47A 0.9800 . ?
C47 H47B 0.9800 . ?
C47 H47C 0.9800 . ?
C30 H30A 0.9800 . ?
C30 H30B 0.9800 . ?
C30 H30C 0.9800 . ?
C62 H62A 0.9800 . ?
C62 H62B 0.9800 . ?
C62 H62C 0.9800 . ?
C64 H64A 0.9800 . ?
C64 H64B 0.9800 . ?
C64 H64C 0.9800 . ?
C32 H32A 0.9800 . ?
C32 H32B 0.9800 . ?
C32 H32C 0.9800 . ?
C16 H16A 0.9800 . ?
C16 H16B 0.9800 . ?
C16 H16C 0.9800 . ?
C65 O25 1.187(6) . ?
C65 C66 1.483(6) . ?
C48 H48A 0.9800 . ?
C48 H48B 0.9800 . ?
C48 H48C 0.9800 . ?
C68 C67 1.453(6) . ?
C68 H68A 0.9800 . ?
C68 H68B 0.9800 . ?
C68 H68C 0.9800 . ?
C67 H67A 0.9900 . ?
C67 H67B 0.9900 . ?
C66 H66A 0.9800 . ?
C66 H66B 0.9800 . ?
C66 H66C 0.9800 . ?
